data_4339970
loop_
_publ_author_name
'Ishida, Yutaka'
'Kawaguchi, Hiroyuki'

_publ_section_title
;
 Methylene-Linked Anilide-Bis(aryloxide) Ligands: Lithium, Sodium,
 Potassium, Chromium(III), and Vanadium(III) Ligation.
;
_journal_issue 13
_journal_name_full 'Inorganic chemistry'
_journal_page_first 6775
_journal_page_last 6787
_journal_paper_doi 10.1021/ic5005853
_journal_volume 53
_journal_year 2014
_chemical_formula_moiety 'C41 H50 N O3 V, C7 H8'
_chemical_formula_sum 'C48 H58 N O3 V'
_chemical_formula_weight 747.89
_chemical_name_systematic
;
 ?
;
_space_group_IT_number 2
_symmetry_cell_setting triclinic
_symmetry_space_group_name_Hall '-P 1'
_symmetry_space_group_name_H-M 'P -1'
_atom_sites_solution_hydrogens geom
_atom_sites_solution_primary direct
_atom_sites_solution_secondary difmap
_audit_creation_method SHELXL-97
_cell_angle_alpha 60.738(11)
_cell_angle_beta 65.948(12)
_cell_angle_gamma 71.376(13)
_cell_formula_units_Z 2
_cell_length_a 13.238(2)
_cell_length_b 13.7138(19)
_cell_length_c 14.4689(15)
_cell_measurement_reflns_used 5979
_cell_measurement_temperature 123.1500
_cell_measurement_theta_max 27.4816
_cell_measurement_theta_min 3.0459
_cell_volume 2068.7(5)
_computing_cell_refinement 'CrystalClear (Rigaku Inc., 2009)'
_computing_data_collection 'CrystalClear (Rigaku Inc., 2009)'
_computing_data_reduction 'CrystalClear (Rigaku Inc., 2009)'
_computing_molecular_graphics 'Yadokari-XG 2009 (Wakita Nemoto et al., 2009)'
_computing_publication_material 'Yadokari-XG 2009 (Wakita,Nemoto et al., 2009)'
_computing_structure_refinement 'SHELXL-97 (Sheldrick, 1997)'
_computing_structure_solution 'SIR2004 (Burla et al., 2005)'
_diffrn_ambient_temperature 123.1500
_diffrn_detector_area_resol_mean 28.5714
_diffrn_measured_fraction_theta_full 0.994
_diffrn_measured_fraction_theta_max 0.994
_diffrn_measurement_device_type 'Rigaku Saturn724+ CCD'
_diffrn_measurement_method dtprofit.ref
_diffrn_radiation_monochromator Confocal
_diffrn_radiation_source 'Rotating Anode'
_diffrn_radiation_type MoK\a
_diffrn_radiation_wavelength 0.71075
_diffrn_reflns_av_R_equivalents 0.0432
_diffrn_reflns_av_sigmaI/netI 0.0541
_diffrn_reflns_limit_h_max 17
_diffrn_reflns_limit_h_min -17
_diffrn_reflns_limit_k_max 16
_diffrn_reflns_limit_k_min -17
_diffrn_reflns_limit_l_max 18
_diffrn_reflns_limit_l_min -18
_diffrn_reflns_number 25736
_diffrn_reflns_theta_full 27.47
_diffrn_reflns_theta_max 27.47
_diffrn_reflns_theta_min 3.05
_exptl_absorpt_coefficient_mu 0.281
_exptl_absorpt_correction_T_max 1.0000
_exptl_absorpt_correction_T_min 0.9034
_exptl_absorpt_correction_type multi-scan
_exptl_absorpt_process_details
;
Jacobson, R. (1998). REQAB. Private communication to the 
Rigaku Corporation, Tokyo, Japan.
;
_exptl_crystal_colour 'dark red'
_exptl_crystal_density_diffrn 1.201
_exptl_crystal_density_method 'not measured'
_exptl_crystal_description Plate
_exptl_crystal_F_000 800
_exptl_crystal_size_max 0.1500
_exptl_crystal_size_mid 0.1200
_exptl_crystal_size_min 0.0800
_refine_diff_density_max 0.639
_refine_diff_density_min -0.355
_refine_diff_density_rms 0.062
_refine_ls_extinction_method none
_refine_ls_goodness_of_fit_ref 1.068
_refine_ls_hydrogen_treatment constr
_refine_ls_matrix_type full
_refine_ls_number_parameters 491
_refine_ls_number_reflns 9437
_refine_ls_number_restraints 0
_refine_ls_restrained_S_all 1.068
_refine_ls_R_factor_all 0.0719
_refine_ls_R_factor_gt 0.0522
_refine_ls_shift/su_max 0.001
_refine_ls_shift/su_mean 0.000
_refine_ls_structure_factor_coef Fsqd
_refine_ls_weighting_details 'calc w=1/[\s^2^(Fo^2^)+(0.0801P)^2^+0.0405P] where P=(Fo^2^+2Fc^2^)/3'
_refine_ls_weighting_scheme calc
_refine_ls_wR_factor_gt 0.1328
_refine_ls_wR_factor_ref 0.1465
_reflns_number_gt 7027
_reflns_number_total 9437
_reflns_threshold_expression >2sigma(I)
_cod_data_source_file ic5005853_si_001.cif
_cod_data_source_block v
_cod_depositor_comments
;
The following automatic conversions were performed:
'_atom_site_symetry_multiplicity' tag replaced with
'_atom_site_symmetry_multiplicity'.

Automatic conversion script
Id: cif_correct_tags 1440 2010-10-19 06:21:57Z saulius 

The following automatic conversions were performed:

'_exptl_absorpt_correction_type' value 'Multi-scan' changed to
'multi-scan' according to
/usr/data/users/saulius/crontab/automatic-downloads/rss-feeds/ACS/lib/dictionaries/cif_core.dic
dictionary named 'cif_core.dic' version 2.4.2 from 2011-04-26.

Automatic conversion script
Id: cif_fix_values 2281 2013-09-26 08:29:07Z andrius 

 Adding full bibliography for 4339961--4339971.cif.
;
_cod_original_cell_volume 2068.6(5)
_cod_database_code 4339970

loop_
_symmetry_equiv_pos_as_xyz
'x, y, z'
'-x, -y, -z'

loop_
_atom_site_label
_atom_site_type_symbol
_atom_site_fract_x
_atom_site_fract_y
_atom_site_fract_z
_atom_site_U_iso_or_equiv
_atom_site_adp_type
_atom_site_occupancy
_atom_site_symmetry_multiplicity
_atom_site_calc_flag
_atom_site_refinement_flags
V1 V 0.02563(3) 0.07383(3) 0.17852(3) 0.01918(11) Uani 1 1 d .
O1 O -0.00270(12) 0.00110(11) 0.13576(11) 0.0263(3) Uani 1 1 d .
O2 O -0.09774(12) 0.12046(11) 0.26952(11) 0.0254(3) Uani 1 1 d .
C1 C -0.18996(16) 0.19293(17) 0.29671(17) 0.0232(4) Uani 1 1 d .
C2 C -0.28132(17) 0.14964(18) 0.39064(17) 0.0267(4) Uani 1 1 d .
C3 C -0.37180(18) 0.2290(2) 0.41595(18) 0.0320(5) Uani 1 1 d .
H1 H -0.4340 0.2022 0.4794 0.038 Uiso 1 1 calc R
C4 C -0.37562(18) 0.3446(2) 0.35349(19) 0.0328(5) Uani 1 1 d .
C5 C -0.28535(18) 0.38346(19) 0.26056(18) 0.0285(5) Uani 1 1 d .
H2 H -0.2874 0.4625 0.2161 0.034 Uiso 1 1 calc R
C6 C -0.19102(16) 0.30943(17) 0.23028(17) 0.0222(4) Uani 1 1 d .
C7 C -0.28394(19) 0.02173(19) 0.45983(19) 0.0331(5) Uani 1 1 d .
C8 C -0.2797(2) -0.0300(2) 0.3843(2) 0.0439(6) Uani 1 1 d .
H3 H -0.3430 0.0075 0.3541 0.066 Uiso 1 1 calc R
H4 H -0.2840 -0.1110 0.4278 0.066 Uiso 1 1 calc R
H5 H -0.2094 -0.0194 0.3230 0.066 Uiso 1 1 calc R
C9 C -0.1863(2) -0.0370(2) 0.5097(2) 0.0439(6) Uani 1 1 d .
H6 H -0.1153 -0.0213 0.4501 0.066 Uiso 1 1 calc R
H7 H -0.1872 -0.1187 0.5481 0.066 Uiso 1 1 calc R
H8 H -0.1942 -0.0082 0.5628 0.066 Uiso 1 1 calc R
C10 C -0.3915(2) -0.0034(2) 0.5588(2) 0.0439(6) Uani 1 1 d .
H9 H -0.3943 0.0252 0.6101 0.066 Uiso 1 1 calc R
H10 H -0.3921 -0.0852 0.5976 0.066 Uiso 1 1 calc R
H11 H -0.4568 0.0339 0.5316 0.066 Uiso 1 1 calc R
C11 C -0.4759(2) 0.4265(2) 0.3875(2) 0.0488(7) Uani 1 1 d .
H12 H -0.5372 0.4299 0.3640 0.073 Uiso 1 1 calc R
H13 H -0.4547 0.5019 0.3519 0.073 Uiso 1 1 calc R
H14 H -0.5004 0.4003 0.4685 0.073 Uiso 1 1 calc R
C12 C -0.09782(16) 0.35614(16) 0.12361(16) 0.0216(4) Uani 1 1 d .
H15 H -0.1187 0.4392 0.0879 0.026 Uiso 1 1 calc R
H16 H -0.0929 0.3252 0.0725 0.026 Uiso 1 1 calc R
N1 N 0.07875(13) 0.19498(13) 0.05304(13) 0.0195(3) Uani 1 1 d .
C13 C 0.10284(16) 0.25497(15) 0.09930(15) 0.0187(4) Uani 1 1 d .
C14 C 0.01778(16) 0.33137(15) 0.13595(15) 0.0193(4) Uani 1 1 d .
C15 C 0.04217(16) 0.38571(16) 0.18267(16) 0.0205(4) Uani 1 1 d .
H17 H -0.0148 0.4383 0.2075 0.025 Uiso 1 1 calc R
C16 C 0.14794(16) 0.36545(16) 0.19427(16) 0.0208(4) Uani 1 1 d .
C17 C 0.22897(16) 0.28392(16) 0.16148(15) 0.0209(4) Uani 1 1 d .
H18 H 0.3001 0.2663 0.1718 0.025 Uiso 1 1 calc R
C18 C 0.20806(16) 0.22791(15) 0.11414(15) 0.0191(4) Uani 1 1 d .
C19 C 0.17315(18) 0.43663(17) 0.23508(17) 0.0246(4) Uani 1 1 d .
C20 C 0.0836(2) 0.4363(2) 0.34377(19) 0.0344(5) Uani 1 1 d .
H19 H 0.0098 0.4646 0.3322 0.052 Uiso 1 1 calc R
H20 H 0.0994 0.4851 0.3665 0.052 Uiso 1 1 calc R
H21 H 0.0844 0.3591 0.4020 0.052 Uiso 1 1 calc R
C21 C 0.1701(2) 0.5596(2) 0.1465(2) 0.0431(6) Uani 1 1 d .
H22 H 0.2253 0.5619 0.0755 0.065 Uiso 1 1 calc R
H23 H 0.1879 0.6063 0.1701 0.065 Uiso 1 1 calc R
H24 H 0.0953 0.5886 0.1374 0.065 Uiso 1 1 calc R
C22 C 0.2861(2) 0.3949(2) 0.2563(2) 0.0452(7) Uani 1 1 d .
H25 H 0.2879 0.3168 0.3129 0.068 Uiso 1 1 calc R
H26 H 0.2975 0.4431 0.2825 0.068 Uiso 1 1 calc R
H27 H 0.3455 0.3979 0.1872 0.068 Uiso 1 1 calc R
C23 C 0.10367(15) 0.23762(15) -0.06355(15) 0.0183(4) Uani 1 1 d .
C24 C 0.07760(17) 0.18224(17) -0.10802(17) 0.0253(4) Uani 1 1 d .
H28 H 0.0410 0.1175 -0.0602 0.030 Uiso 1 1 calc R
C25 C 0.10522(18) 0.22178(17) -0.22218(16) 0.0258(4) Uani 1 1 d .
H29 H 0.0871 0.1831 -0.2515 0.031 Uiso 1 1 calc R
C26 C 0.15859(18) 0.31611(16) -0.29536(16) 0.0239(4) Uani 1 1 d .
C27 C 0.18213(17) 0.37200(16) -0.24942(16) 0.0237(4) Uani 1 1 d .
H30 H 0.2171 0.4378 -0.2974 0.028 Uiso 1 1 calc R
C28 C 0.15584(16) 0.33388(16) -0.13561(16) 0.0212(4) Uani 1 1 d .
H31 H 0.1732 0.3731 -0.1064 0.025 Uiso 1 1 calc R
C29 C 0.1889(2) 0.35562(19) -0.41924(18) 0.0362(5) Uani 1 1 d .
H32 H 0.1952 0.2922 -0.4358 0.054 Uiso 1 1 calc R
H33 H 0.2606 0.3843 -0.4558 0.054 Uiso 1 1 calc R
H34 H 0.1306 0.4161 -0.4467 0.054 Uiso 1 1 calc R
C30 C 0.29865(16) 0.14224(15) 0.07594(16) 0.0215(4) Uani 1 1 d .
H35 H 0.2767 0.1309 0.0245 0.026 Uiso 1 1 calc R
H36 H 0.3687 0.1757 0.0327 0.026 Uiso 1 1 calc R
O3 O 0.13328(11) -0.00287(11) 0.24375(11) 0.0233(3) Uani 1 1 d .
C31 C 0.24275(16) -0.04351(16) 0.24153(16) 0.0214(4) Uani 1 1 d .
C32 C 0.27053(18) -0.15420(17) 0.31729(17) 0.0250(4) Uani 1 1 d .
C33 C 0.38297(18) -0.18892(18) 0.31406(18) 0.0291(5) Uani 1 1 d .
H37 H 0.4040 -0.2631 0.3643 0.035 Uiso 1 1 calc R
C34 C 0.46526(18) -0.12080(19) 0.24156(18) 0.0298(5) Uani 1 1 d .
C35 C 0.43466(17) -0.01288(17) 0.16652(17) 0.0250(4) Uani 1 1 d .
H38 H 0.4903 0.0344 0.1152 0.030 Uiso 1 1 calc R
C36 C 0.32407(16) 0.02731(16) 0.16514(16) 0.0208(4) Uani 1 1 d .
C37 C 0.18266(19) -0.23359(17) 0.39995(18) 0.0298(5) Uani 1 1 d .
C38 C 0.1241(2) -0.2511(2) 0.3382(2) 0.0383(6) Uani 1 1 d .
H39 H 0.0851 -0.1783 0.2967 0.057 Uiso 1 1 calc R
H40 H 0.0699 -0.3032 0.3920 0.057 Uiso 1 1 calc R
H41 H 0.1798 -0.2830 0.2864 0.057 Uiso 1 1 calc R
C39 C 0.2358(2) -0.35118(19) 0.4691(2) 0.0446(6) Uani 1 1 d .
H42 H 0.2908 -0.3859 0.4194 0.067 Uiso 1 1 calc R
H43 H 0.1774 -0.3990 0.5210 0.067 Uiso 1 1 calc R
H44 H 0.2730 -0.3435 0.5111 0.067 Uiso 1 1 calc R
C40 C 0.0979(2) -0.1850(2) 0.48272(19) 0.0358(5) Uani 1 1 d .
H45 H 0.1357 -0.1837 0.5278 0.054 Uiso 1 1 calc R
H46 H 0.0386 -0.2323 0.5313 0.054 Uiso 1 1 calc R
H47 H 0.0650 -0.1079 0.4420 0.054 Uiso 1 1 calc R
C41 C 0.5844(2) -0.1614(2) 0.2455(2) 0.0434(6) Uani 1 1 d .
H48 H 0.5904 -0.1550 0.3075 0.065 Uiso 1 1 calc R
H49 H 0.6345 -0.1151 0.1755 0.065 Uiso 1 1 calc R
H50 H 0.6058 -0.2406 0.2559 0.065 Uiso 1 1 calc R
C42 C 0.4316(2) -0.2908(2) 0.0302(2) 0.0502(7) Uani 1 1 d .
C43 C 0.4220(3) -0.2983(3) -0.0598(3) 0.0592(8) Uani 1 1 d .
H51 H 0.4684 -0.3554 -0.0843 0.071 Uiso 1 1 calc R
C44 C 0.3445(3) -0.2217(3) -0.1111(3) 0.0639(9) Uani 1 1 d .
H52 H 0.3380 -0.2260 -0.1720 0.077 Uiso 1 1 calc R
C45 C 0.2753(3) -0.1382(3) -0.0763(3) 0.0749(10) Uani 1 1 d .
H53 H 0.2223 -0.0855 -0.1132 0.090 Uiso 1 1 calc R
C46 C 0.2842(3) -0.1327(3) 0.0096(3) 0.0706(9) Uani 1 1 d .
H54 H 0.2359 -0.0771 0.0353 0.085 Uiso 1 1 calc R
C47 C 0.3644(3) -0.2087(3) 0.0621(2) 0.0507(7) Uani 1 1 d .
H55 H 0.3714 -0.2019 0.1215 0.061 Uiso 1 1 calc R
C48 C 0.5110(3) -0.3746(3) 0.0898(3) 0.0806(11) Uani 1 1 d .
H56 H 0.5140 -0.3518 0.1430 0.121 Uiso 1 1 calc R
H57 H 0.5855 -0.3789 0.0364 0.121 Uiso 1 1 calc R
H58 H 0.4863 -0.4488 0.1297 0.121 Uiso 1 1 calc R

loop_
_atom_site_aniso_label
_atom_site_aniso_U_11
_atom_site_aniso_U_22
_atom_site_aniso_U_33
_atom_site_aniso_U_23
_atom_site_aniso_U_13
_atom_site_aniso_U_12
V1 0.02047(18) 0.01859(18) 0.01902(18) -0.00719(14) -0.00580(13) -0.00488(13)
O1 0.0353(8) 0.0236(7) 0.0234(7) -0.0076(6) -0.0103(6) -0.0105(6)
O2 0.0236(7) 0.0222(7) 0.0251(7) -0.0093(6) -0.0031(6) -0.0033(6)
C1 0.0203(10) 0.0301(11) 0.0246(10) -0.0147(9) -0.0080(8) -0.0034(8)
C2 0.0242(10) 0.0354(12) 0.0252(11) -0.0156(9) -0.0050(8) -0.0084(9)
C3 0.0225(11) 0.0446(13) 0.0287(12) -0.0186(10) -0.0025(9) -0.0061(10)
C4 0.0253(11) 0.0398(13) 0.0349(12) -0.0204(11) -0.0112(9) 0.0041(10)
C5 0.0271(11) 0.0297(11) 0.0333(12) -0.0165(10) -0.0142(9) 0.0023(9)
C6 0.0196(10) 0.0272(10) 0.0261(10) -0.0141(9) -0.0105(8) -0.0015(8)
C7 0.0315(12) 0.0351(12) 0.0301(12) -0.0162(10) 0.0034(9) -0.0144(10)
C8 0.0473(15) 0.0426(14) 0.0412(14) -0.0262(12) 0.0103(11) -0.0228(12)
C9 0.0414(14) 0.0315(13) 0.0380(14) -0.0017(11) -0.0033(11) -0.0127(11)
C10 0.0396(14) 0.0499(15) 0.0373(14) -0.0228(12) 0.0096(11) -0.0214(12)
C11 0.0334(14) 0.0536(16) 0.0468(16) -0.0257(14) -0.0072(12) 0.0104(12)
C12 0.0224(10) 0.0197(10) 0.0246(10) -0.0090(8) -0.0100(8) -0.0019(8)
N1 0.0234(8) 0.0181(8) 0.0206(8) -0.0089(7) -0.0082(7) -0.0041(7)
C13 0.0232(10) 0.0175(9) 0.0159(9) -0.0048(8) -0.0067(7) -0.0063(7)
C14 0.0214(9) 0.0172(9) 0.0187(9) -0.0051(8) -0.0074(7) -0.0043(7)
C15 0.0240(10) 0.0179(9) 0.0207(10) -0.0087(8) -0.0074(8) -0.0025(8)
C16 0.0258(10) 0.0199(9) 0.0185(9) -0.0065(8) -0.0074(8) -0.0069(8)
C17 0.0204(9) 0.0231(10) 0.0193(9) -0.0061(8) -0.0067(8) -0.0072(8)
C18 0.0210(9) 0.0161(9) 0.0171(9) -0.0043(8) -0.0041(7) -0.0056(7)
C19 0.0289(11) 0.0249(10) 0.0252(11) -0.0109(9) -0.0097(8) -0.0078(8)
C20 0.0389(13) 0.0443(14) 0.0317(12) -0.0211(11) -0.0108(10) -0.0112(11)
C21 0.0700(19) 0.0330(13) 0.0355(13) -0.0084(11) -0.0188(13) -0.0250(12)
C22 0.0349(13) 0.0601(17) 0.0688(18) -0.0449(15) -0.0228(13) -0.0020(12)
C23 0.0206(9) 0.0152(9) 0.0194(9) -0.0074(8) -0.0081(7) -0.0001(7)
C24 0.0314(11) 0.0217(10) 0.0254(11) -0.0089(9) -0.0098(9) -0.0071(8)
C25 0.0366(12) 0.0250(11) 0.0228(10) -0.0107(9) -0.0125(9) -0.0073(9)
C26 0.0310(11) 0.0197(10) 0.0199(10) -0.0071(8) -0.0113(8) 0.0006(8)
C27 0.0282(11) 0.0178(9) 0.0224(10) -0.0057(8) -0.0087(8) -0.0033(8)
C28 0.0253(10) 0.0163(9) 0.0226(10) -0.0087(8) -0.0087(8) -0.0010(8)
C29 0.0554(16) 0.0303(12) 0.0238(11) -0.0101(10) -0.0120(11) -0.0094(11)
C30 0.0210(10) 0.0205(10) 0.0216(10) -0.0096(8) -0.0039(8) -0.0035(8)
O3 0.0217(7) 0.0221(7) 0.0233(7) -0.0052(6) -0.0081(6) -0.0053(6)
C31 0.0216(10) 0.0237(10) 0.0230(10) -0.0116(8) -0.0093(8) -0.0018(8)
C32 0.0303(11) 0.0215(10) 0.0258(11) -0.0089(9) -0.0120(9) -0.0039(8)
C33 0.0315(12) 0.0250(11) 0.0299(12) -0.0106(9) -0.0147(9) 0.0026(9)
C34 0.0234(11) 0.0341(12) 0.0309(12) -0.0158(10) -0.0091(9) 0.0019(9)
C35 0.0209(10) 0.0283(11) 0.0244(10) -0.0121(9) -0.0046(8) -0.0031(8)
C36 0.0236(10) 0.0208(10) 0.0203(10) -0.0105(8) -0.0061(8) -0.0035(8)
C37 0.0365(12) 0.0225(10) 0.0291(11) -0.0015(9) -0.0165(10) -0.0097(9)
C38 0.0550(16) 0.0290(12) 0.0371(13) -0.0048(10) -0.0233(12) -0.0163(11)
C39 0.0501(16) 0.0252(12) 0.0482(16) 0.0008(11) -0.0242(13) -0.0075(11)
C40 0.0391(13) 0.0378(13) 0.0268(12) -0.0060(10) -0.0082(10) -0.0158(11)
C41 0.0272(12) 0.0444(14) 0.0419(14) -0.0101(12) -0.0134(11) 0.0058(11)
C42 0.0425(15) 0.0595(18) 0.0411(15) -0.0115(14) -0.0015(12) -0.0293(14)
C43 0.0520(18) 0.076(2) 0.0523(18) -0.0348(17) 0.0042(14) -0.0264(16)
C44 0.059(2) 0.096(3) 0.0526(19) -0.0338(19) -0.0142(16) -0.0296(19)
C45 0.0475(19) 0.084(3) 0.075(2) -0.012(2) -0.0240(18) -0.0157(18)
C46 0.062(2) 0.084(2) 0.059(2) -0.033(2) 0.0014(17) -0.0245(19)
C47 0.0589(18) 0.0633(18) 0.0346(14) -0.0227(14) -0.0041(13) -0.0245(15)
C48 0.067(2) 0.079(2) 0.065(2) 0.0081(19) -0.0194(19) -0.0376(19)

loop_
_atom_type_symbol
_atom_type_description
_atom_type_scat_dispersion_real
_atom_type_scat_dispersion_imag
_atom_type_scat_source
C C 0.0033 0.0016 'International Tables Vol C Tables 4.2.6.8 and 6.1.1.4'
H H 0.0000 0.0000 'International Tables Vol C Tables 4.2.6.8 and 6.1.1.4'
N N 0.0061 0.0033 'International Tables Vol C Tables 4.2.6.8 and 6.1.1.4'
O O 0.0106 0.0060 'International Tables Vol C Tables 4.2.6.8 and 6.1.1.4'
V V 0.3005 0.5294 'International Tables Vol C Tables 4.2.6.8 and 6.1.1.4'

loop_
_geom_angle_atom_site_label_1
_geom_angle_atom_site_label_2
_geom_angle_atom_site_label_3
_geom_angle
O1 V1 O3 111.42(7)
O1 V1 O2 110.91(7)
O3 V1 O2 111.28(7)
O1 V1 N1 104.71(7)
O3 V1 N1 108.34(7)
O2 V1 N1 109.94(7)
O1 V1 C13 138.96(7)
O3 V1 C13 89.85(6)
O2 V1 C13 91.58(6)
N1 V1 C13 34.25(6)
C1 O2 V1 155.93(13)
O2 C1 C6 118.66(18)
O2 C1 C2 119.48(18)
C6 C1 C2 121.85(19)
C3 C2 C1 116.5(2)
C3 C2 C7 121.26(19)
C1 C2 C7 122.22(19)
C4 C3 C2 123.5(2)
C4 C3 H1 118.3
C2 C3 H1 118.3
C5 C4 C3 118.2(2)
C5 C4 C11 121.2(2)
C3 C4 C11 120.7(2)
C4 C5 C6 121.8(2)
C4 C5 H2 119.1
C6 C5 H2 119.1
C5 C6 C1 118.17(19)
C5 C6 C12 119.47(18)
C1 C6 C12 122.21(17)
C10 C7 C9 106.1(2)
C10 C7 C2 112.08(19)
C9 C7 C2 111.76(18)
C10 C7 C8 107.87(19)
C9 C7 C8 110.5(2)
C2 C7 C8 108.46(19)
C7 C8 H3 109.5
C7 C8 H4 109.5
H3 C8 H4 109.5
C7 C8 H5 109.5
H3 C8 H5 109.5
H4 C8 H5 109.5
C7 C9 H6 109.5
C7 C9 H7 109.5
H6 C9 H7 109.5
C7 C9 H8 109.5
H6 C9 H8 109.5
H7 C9 H8 109.5
C7 C10 H9 109.5
C7 C10 H10 109.5
H9 C10 H10 109.5
C7 C10 H11 109.5
H9 C10 H11 109.5
H10 C10 H11 109.5
C4 C11 H12 109.5
C4 C11 H13 109.5
H12 C11 H13 109.5
C4 C11 H14 109.5
H12 C11 H14 109.5
H13 C11 H14 109.5
C6 C12 C14 116.02(16)
C6 C12 H15 108.3
C14 C12 H15 108.3
C6 C12 H16 108.3
C14 C12 H16 108.3
H15 C12 H16 107.4
C23 N1 C13 119.56(15)
C23 N1 V1 139.48(13)
C13 N1 V1 100.89(11)
C14 C13 C18 121.72(17)
C14 C13 N1 119.13(17)
C18 C13 N1 118.95(17)
C14 C13 V1 108.06(13)
C18 C13 V1 108.88(12)
N1 C13 V1 44.85(8)
C15 C14 C13 118.04(17)
C15 C14 C12 120.87(17)
C13 C14 C12 121.08(17)
C14 C15 C16 122.21(18)
C14 C15 H17 118.9
C16 C15 H17 118.9
C15 C16 C17 117.71(17)
C15 C16 C19 119.66(18)
C17 C16 C19 122.53(18)
C18 C17 C16 121.82(18)
C18 C17 H18 119.1
C16 C17 H18 119.1
C17 C18 C13 118.35(17)
C17 C18 C30 120.84(17)
C13 C18 C30 120.78(17)
C22 C19 C16 112.99(18)
C22 C19 C20 107.54(18)
C16 C19 C20 110.86(17)
C22 C19 C21 109.5(2)
C16 C19 C21 108.10(16)
C20 C19 C21 107.77(19)
C19 C20 H19 109.5
C19 C20 H20 109.5
H19 C20 H20 109.5
C19 C20 H21 109.5
H19 C20 H21 109.5
H20 C20 H21 109.5
C19 C21 H22 109.5
C19 C21 H23 109.5
H22 C21 H23 109.5
C19 C21 H24 109.5
H22 C21 H24 109.5
H23 C21 H24 109.5
C19 C22 H25 109.5
C19 C22 H26 109.5
H25 C22 H26 109.5
C19 C22 H27 109.5
H25 C22 H27 109.5
H26 C22 H27 109.5
C24 C23 C28 119.07(17)
C24 C23 N1 119.72(17)
C28 C23 N1 121.20(17)
C25 C24 C23 119.75(18)
C25 C24 H28 120.1
C23 C24 H28 120.1
C24 C25 C26 122.19(18)
C24 C25 H29 118.9
C26 C25 H29 118.9
C25 C26 C27 117.35(18)
C25 C26 C29 120.66(19)
C27 C26 C29 121.99(19)
C28 C27 C26 121.57(18)
C28 C27 H30 119.2
C26 C27 H30 119.2
C27 C28 C23 120.06(18)
C27 C28 H31 120.0
C23 C28 H31 120.0
C26 C29 H32 109.5
C26 C29 H33 109.5
H32 C29 H33 109.5
C26 C29 H34 109.5
H32 C29 H34 109.5
H33 C29 H34 109.5
C36 C30 C18 117.16(16)
C36 C30 H35 108.0
C18 C30 H35 108.0
C36 C30 H36 108.0
C18 C30 H36 108.0
H35 C30 H36 107.3
C31 O3 V1 152.86(13)
O3 C31 C36 118.96(17)
O3 C31 C32 119.27(18)
C36 C31 C32 121.77(18)
C33 C32 C31 116.48(19)
C33 C32 C37 121.19(18)
C31 C32 C37 122.34(18)
C34 C33 C32 123.5(2)
C34 C33 H37 118.3
C32 C33 H37 118.3
C33 C34 C35 118.17(19)
C33 C34 C41 121.0(2)
C35 C34 C41 120.8(2)
C34 C35 C36 121.4(2)
C34 C35 H38 119.3
C36 C35 H38 119.3
C35 C36 C31 118.67(18)
C35 C36 C30 118.31(18)
C31 C36 C30 122.87(17)
C40 C37 C38 110.98(19)
C40 C37 C39 106.51(19)
C38 C37 C39 107.08(19)
C40 C37 C32 109.63(17)
C38 C37 C32 110.70(18)
C39 C37 C32 111.84(19)
C37 C38 H39 109.5
C37 C38 H40 109.5
H39 C38 H40 109.5
C37 C38 H41 109.5
H39 C38 H41 109.5
H40 C38 H41 109.5
C37 C39 H42 109.5
C37 C39 H43 109.5
H42 C39 H43 109.5
C37 C39 H44 109.5
H42 C39 H44 109.5
H43 C39 H44 109.5
C37 C40 H45 109.5
C37 C40 H46 109.5
H45 C40 H46 109.5
C37 C40 H47 109.5
H45 C40 H47 109.5
H46 C40 H47 109.5
C34 C41 H48 109.5
C34 C41 H49 109.5
H48 C41 H49 109.5
C34 C41 H50 109.5
H48 C41 H50 109.5
H49 C41 H50 109.5
C47 C42 C43 118.7(3)
C47 C42 C48 121.2(3)
C43 C42 C48 120.0(3)
C44 C43 C42 118.7(3)
C44 C43 H51 120.6
C42 C43 H51 120.6
C43 C44 C45 121.7(3)
C43 C44 H52 119.2
C45 C44 H52 119.2
C46 C45 C44 119.1(3)
C46 C45 H53 120.5
C44 C45 H53 120.5
C45 C46 C47 120.4(3)
C45 C46 H54 119.8
C47 C46 H54 119.8
C42 C47 C46 121.3(3)
C42 C47 H55 119.3
C46 C47 H55 119.3
C42 C48 H56 109.5
C42 C48 H57 109.5
H56 C48 H57 109.5
C42 C48 H58 109.5
H56 C48 H58 109.5
H57 C48 H58 109.5

loop_
_geom_bond_atom_site_label_1
_geom_bond_atom_site_label_2
_geom_bond_distance
V1 O1 1.5967(14)
V1 O3 1.7879(14)
V1 O2 1.7925(14)
V1 N1 1.8187(16)
V1 C13 2.5322(19)
O2 C1 1.360(2)
C1 C6 1.404(3)
C1 C2 1.411(3)
C2 C3 1.397(3)
C2 C7 1.541(3)
C3 C4 1.385(3)
C3 H1 0.9500
C4 C5 1.384(3)
C4 C11 1.523(3)
C5 C6 1.400(3)
C5 H2 0.9500
C6 C12 1.517(3)
C7 C10 1.538(3)
C7 C9 1.539(3)
C7 C8 1.544(3)
C8 H3 0.9800
C8 H4 0.9800
C8 H5 0.9800
C9 H6 0.9800
C9 H7 0.9800
C9 H8 0.9800
C10 H9 0.9800
C10 H10 0.9800
C10 H11 0.9800
C11 H12 0.9800
C11 H13 0.9800
C11 H14 0.9800
C12 C14 1.523(3)
C12 H15 0.9900
C12 H16 0.9900
N1 C23 1.415(2)
N1 C13 1.451(2)
C13 C14 1.396(3)
C13 C18 1.400(3)
C14 C15 1.393(3)
C15 C16 1.401(3)
C15 H17 0.9500
C16 C17 1.401(3)
C16 C19 1.531(3)
C17 C18 1.393(3)
C17 H18 0.9500
C18 C30 1.523(3)
C19 C22 1.520(3)
C19 C20 1.535(3)
C19 C21 1.541(3)
C20 H19 0.9800
C20 H20 0.9800
C20 H21 0.9800
C21 H22 0.9800
C21 H23 0.9800
C21 H24 0.9800
C22 H25 0.9800
C22 H26 0.9800
C22 H27 0.9800
C23 C24 1.391(3)
C23 C28 1.399(3)
C24 C25 1.384(3)
C24 H28 0.9500
C25 C26 1.389(3)
C25 H29 0.9500
C26 C27 1.395(3)
C26 C29 1.507(3)
C27 C28 1.383(3)
C27 H30 0.9500
C28 H31 0.9500
C29 H32 0.9800
C29 H33 0.9800
C29 H34 0.9800
C30 C36 1.513(3)
C30 H35 0.9900
C30 H36 0.9900
O3 C31 1.369(2)
C31 C36 1.404(3)
C31 C32 1.409(3)
C32 C33 1.399(3)
C32 C37 1.540(3)
C33 C34 1.386(3)
C33 H37 0.9500
C34 C35 1.392(3)
C34 C41 1.511(3)
C35 C36 1.395(3)
C35 H38 0.9500
C37 C40 1.531(3)
C37 C38 1.533(3)
C37 C39 1.539(3)
C38 H39 0.9800
C38 H40 0.9800
C38 H41 0.9800
C39 H42 0.9800
C39 H43 0.9800
C39 H44 0.9800
C40 H45 0.9800
C40 H46 0.9800
C40 H47 0.9800
C41 H48 0.9800
C41 H49 0.9800
C41 H50 0.9800
C42 C47 1.345(4)
C42 C43 1.414(4)
C42 C48 1.472(4)
C43 C44 1.369(4)
C43 H51 0.9500
C44 C45 1.387(5)
C44 H52 0.9500
C45 C46 1.334(5)
C45 H53 0.9500
C46 C47 1.403(5)
C46 H54 0.9500
C47 H55 0.9500
C48 H56 0.9800
C48 H57 0.9800
C48 H58 0.9800

loop_
_geom_torsion_atom_site_label_1
_geom_torsion_atom_site_label_2
_geom_torsion_atom_site_label_3
_geom_torsion_atom_site_label_4
_geom_torsion
O1 V1 O2 C1 -93.1(3)
O3 V1 O2 C1 142.3(3)
N1 V1 O2 C1 22.2(3)
C13 V1 O2 C1 51.8(3)
V1 O2 C1 C6 -27.5(4)
V1 O2 C1 C2 152.9(3)
O2 C1 C2 C3 177.92(18)
C6 C1 C2 C3 -1.7(3)
O2 C1 C2 C7 -4.2(3)
C6 C1 C2 C7 176.19(19)
C1 C2 C3 C4 0.9(3)
C7 C2 C3 C4 -177.0(2)
C2 C3 C4 C5 0.6(3)
C2 C3 C4 C11 -178.6(2)
C3 C4 C5 C6 -1.2(3)
C11 C4 C5 C6 177.9(2)
C4 C5 C6 C1 0.4(3)
C4 C5 C6 C12 176.14(19)
O2 C1 C6 C5 -178.52(17)
C2 C1 C6 C5 1.1(3)
O2 C1 C6 C12 5.9(3)
C2 C1 C6 C12 -174.50(18)
C3 C2 C7 C10 -3.2(3)
C1 C2 C7 C10 179.0(2)
C3 C2 C7 C9 -122.1(2)
C1 C2 C7 C9 60.1(3)
C3 C2 C7 C8 115.8(2)
C1 C2 C7 C8 -62.0(3)
C5 C6 C12 C14 122.1(2)
C1 C6 C12 C14 -62.3(2)
O1 V1 N1 C23 -2.7(2)
O3 V1 N1 C23 116.4(2)
O2 V1 N1 C23 -121.8(2)
C13 V1 N1 C23 176.9(3)
O1 V1 N1 C13 -179.55(11)
O3 V1 N1 C13 -60.55(12)
O2 V1 N1 C13 61.26(13)
C23 N1 C13 C14 95.6(2)
V1 N1 C13 C14 -86.75(17)
C23 N1 C13 C18 -89.5(2)
V1 N1 C13 C18 88.18(17)
C23 N1 C13 V1 -177.7(2)
O1 V1 C13 C14 114.12(14)
O3 V1 C13 C14 -122.29(13)
O2 V1 C13 C14 -11.00(13)
N1 V1 C13 C14 113.46(18)
O1 V1 C13 C18 -111.78(15)
O3 V1 C13 C18 11.82(13)
O2 V1 C13 C18 123.10(13)
N1 V1 C13 C18 -112.44(18)
O1 V1 C13 N1 0.66(16)
O3 V1 C13 N1 124.25(12)
O2 V1 C13 N1 -124.46(12)
C18 C13 C14 C15 3.6(3)
N1 C13 C14 C15 178.37(16)
V1 C13 C14 C15 130.58(15)
C18 C13 C14 C12 -177.37(17)
N1 C13 C14 C12 -2.6(3)
V1 C13 C14 C12 -50.38(19)
C6 C12 C14 C15 -72.2(2)
C6 C12 C14 C13 108.7(2)
C13 C14 C15 C16 -0.4(3)
C12 C14 C15 C16 -179.44(17)
C14 C15 C16 C17 -2.7(3)
C14 C15 C16 C19 173.70(17)
C15 C16 C17 C18 2.9(3)
C19 C16 C17 C18 -173.45(17)
C16 C17 C18 C13 0.1(3)
C16 C17 C18 C30 178.12(17)
C14 C13 C18 C17 -3.5(3)
N1 C13 C18 C17 -178.24(16)
V1 C13 C18 C17 -130.08(15)
C14 C13 C18 C30 178.54(17)
N1 C13 C18 C30 3.8(3)
V1 C13 C18 C30 51.91(19)
C15 C16 C19 C22 173.09(19)
C17 C16 C19 C22 -10.6(3)
C15 C16 C19 C20 52.3(2)
C17 C16 C19 C20 -131.4(2)
C15 C16 C19 C21 -65.6(2)
C17 C16 C19 C21 110.7(2)
C13 N1 C23 C24 -178.06(17)
V1 N1 C23 C24 5.4(3)
C13 N1 C23 C28 2.9(3)
V1 N1 C23 C28 -173.57(15)
C28 C23 C24 C25 1.1(3)
N1 C23 C24 C25 -177.92(18)
C23 C24 C25 C26 -0.1(3)
C24 C25 C26 C27 -1.1(3)
C24 C25 C26 C29 179.1(2)
C25 C26 C27 C28 1.4(3)
C29 C26 C27 C28 -178.8(2)
C26 C27 C28 C23 -0.5(3)
C24 C23 C28 C27 -0.8(3)
N1 C23 C28 C27 178.19(17)
C17 C18 C30 C36 75.6(2)
C13 C18 C30 C36 -106.4(2)
O1 V1 O3 C31 79.3(3)
O2 V1 O3 C31 -156.3(3)
N1 V1 O3 C31 -35.3(3)
C13 V1 O3 C31 -64.7(3)
V1 O3 C31 C36 42.1(4)
V1 O3 C31 C32 -139.2(2)
O3 C31 C32 C33 -177.28(18)
C36 C31 C32 C33 1.4(3)
O3 C31 C32 C37 2.6(3)
C36 C31 C32 C37 -178.78(18)
C31 C32 C33 C34 0.0(3)
C37 C32 C33 C34 -179.9(2)
C32 C33 C34 C35 -1.3(3)
C32 C33 C34 C41 177.4(2)
C33 C34 C35 C36 1.3(3)
C41 C34 C35 C36 -177.4(2)
C34 C35 C36 C31 0.0(3)
C34 C35 C36 C30 -175.76(18)
O3 C31 C36 C35 177.28(17)
C32 C31 C36 C35 -1.4(3)
O3 C31 C36 C30 -7.2(3)
C32 C31 C36 C30 174.17(18)
C18 C30 C36 C35 -126.5(2)
C18 C30 C36 C31 57.9(2)
C33 C32 C37 C40 115.0(2)
C31 C32 C37 C40 -64.8(2)
C33 C32 C37 C38 -122.2(2)
C31 C32 C37 C38 57.9(3)
C33 C32 C37 C39 -2.9(3)
C31 C32 C37 C39 177.3(2)
C47 C42 C43 C44 -0.1(4)
C48 C42 C43 C44 177.6(3)
C42 C43 C44 C45 -0.5(5)
C43 C44 C45 C46 -0.3(5)
C44 C45 C46 C47 1.6(5)
C43 C42 C47 C46 1.4(4)
C48 C42 C47 C46 -176.3(3)
C45 C46 C47 C42 -2.2(5)
